data_4069050
loop_
_publ_author_name
'Kameo, Hajime'
'Shima, Takanori'
'Nakajima, Yumiko'
'Suzuki, Hiroharu'

_publ_section_title
;
 Synthesis of Heterometallic Trinuclear Polyhydrido Clusters Containing
 Ruthenium and Osmium and Their Electronic and Structural Deviation from
 Homometallic Systems
;
_journal_issue 8
_journal_name_full Organometallics
_journal_page_first 2535
_journal_paper_doi 10.1021/om801222h
_journal_volume 28
_journal_year 2009
_chemical_formula_sum 'C31 H52 Os Ru2'
_chemical_formula_weight 817.07
_chemical_name_systematic
; 
 ? 
;
_space_group_IT_number 15
_symmetry_cell_setting monoclinic
_symmetry_space_group_name_Hall '-C 2yc'
_symmetry_space_group_name_H-M 'C 1 2/c 1'
_atom_sites_solution_hydrogens geom
_atom_sites_solution_primary direct
_atom_sites_solution_secondary difmap
_audit_creation_method SHELXL-97
_cell_angle_alpha 90.00
_cell_angle_beta 91.9230(8)
_cell_angle_gamma 90.00
_cell_formula_units_Z 8
_cell_length_a 11.1842(3)
_cell_length_b 19.0686(8)
_cell_length_c 29.0602(8)
_cell_measurement_reflns_used 28384
_cell_measurement_temperature 153(2)
_cell_measurement_theta_max 27.48
_cell_measurement_theta_min 3.00
_cell_volume 6194.1(4)
_computing_cell_refinement 'PROCESS-AUTO (T.Higashi, 1998)'
_computing_data_collection 'PROCESS-AUTO (T.Higashi, 1998)'
_computing_data_reduction 'PROCESS-AUTO (T.Higashi, 1998)'
_computing_molecular_graphics 'ORTEX (P.McArdle, 1995)'
_computing_publication_material SHELXL-97
_computing_structure_refinement 'SHELXL-97 (Sheldrick, 1997)'
_computing_structure_solution 'SHELXS-97 (Sheldrick, 1990)'
_diffrn_ambient_temperature 153(2)
_diffrn_detector_area_resol_mean 100
_diffrn_measured_fraction_theta_full 0.990
_diffrn_measured_fraction_theta_max 0.990
_diffrn_measurement_device_type 'Rigaku R-AXIS RAPID Imaging Plate'
_diffrn_measurement_method 'oscillation photograph'
_diffrn_radiation_monochromator graphite
_diffrn_radiation_source 'Rigaku Rotating Anode ultraX18'
_diffrn_radiation_type MoK\a
_diffrn_radiation_wavelength 0.71069
_diffrn_reflns_av_R_equivalents 0.0351
_diffrn_reflns_av_sigmaI/netI 0.0306
_diffrn_reflns_limit_h_max 14
_diffrn_reflns_limit_h_min -14
_diffrn_reflns_limit_k_max 24
_diffrn_reflns_limit_k_min -24
_diffrn_reflns_limit_l_max 37
_diffrn_reflns_limit_l_min -37
_diffrn_reflns_number 28384
_diffrn_reflns_theta_full 27.48
_diffrn_reflns_theta_max 27.48
_diffrn_reflns_theta_min 3.00
_exptl_absorpt_coefficient_mu 5.072
_exptl_absorpt_correction_T_max 1.0000
_exptl_absorpt_correction_T_min 0.6912
_exptl_absorpt_correction_type empirical
_exptl_absorpt_process_details 'ABSCOR (T.Higashi, 2001)'
_exptl_crystal_colour black
_exptl_crystal_density_diffrn 1.752
_exptl_crystal_density_meas ?
_exptl_crystal_density_method 'not measured'
_exptl_crystal_description block
_exptl_crystal_F_000 3216
_exptl_crystal_size_max 0.200
_exptl_crystal_size_mid 0.150
_exptl_crystal_size_min 0.030
_refine_diff_density_max 1.469
_refine_diff_density_min -1.587
_refine_diff_density_rms 0.148
_refine_ls_extinction_method none
_refine_ls_goodness_of_fit_ref 1.054
_refine_ls_hydrogen_treatment ref
_refine_ls_matrix_type full
_refine_ls_number_parameters 202
_refine_ls_number_reflns 7043
_refine_ls_number_restraints 0
_refine_ls_restrained_S_all 1.054
_refine_ls_R_factor_all 0.0441
_refine_ls_R_factor_gt 0.0387
_refine_ls_shift/su_max 0.003
_refine_ls_shift/su_mean 0.000
_refine_ls_structure_factor_coef Fsqd
_refine_ls_weighting_details 'calc w=1/[\s^2^(Fo^2^)+(0.0494P)^2^+41.6555P] where P=(Fo^2^+2Fc^2^)/3'
_refine_ls_weighting_scheme calc
_refine_ls_wR_factor_gt 0.0964
_refine_ls_wR_factor_ref 0.0998
_reflns_number_gt 6284
_reflns_number_total 7287
_reflns_threshold_expression >2sigma(I)
_cod_data_source_file om801222h_si_002.cif
_cod_data_source_block 3'
_cod_depositor_comments
;
The following automatic conversions were performed:

'_symmetry_cell_setting' value 'Monoclinic' changed to 'monoclinic'
according to /home/saulius/struct/CIF-dictionaries/cif_core.dic
dictionary named 'cif_core.dic' version 2.4.2 from 2011-04-26.

Automatic conversion script
Id: cif_fix_values 1715 2011-07-08 13:25:40Z adriana 

The following automatic conversions were performed:

'_exptl_crystal_density_meas' value 'not measured' was changed to '?'
- the value is perceived as not measured.

Automatic conversion script
Id: cif_fix_values 3008 2015-01-20 13:52:24Z robertas 
;
_cod_original_sg_symbol_H-M C2/c
_cod_database_code 4069050

loop_
_symmetry_equiv_pos_as_xyz
'x, y, z'
'-x, y, -z+1/2'
'x+1/2, y+1/2, z'
'-x+1/2, y+1/2, -z+1/2'
'-x, -y, -z'
'x, -y, z-1/2'
'-x+1/2, -y+1/2, -z'
'x+1/2, -y+1/2, z-1/2'

loop_
_atom_site_label
_atom_site_type_symbol
_atom_site_fract_x
_atom_site_fract_y
_atom_site_fract_z
_atom_site_U_iso_or_equiv
_atom_site_adp_type
_atom_site_occupancy
_atom_site_symmetry_multiplicity
_atom_site_calc_flag
_atom_site_refinement_flags
_atom_site_disorder_assembly
_atom_site_disorder_group
Os1 Os 0.97557(2) 0.192613(12) 0.626426(8) 0.02923(8) Uani 0.60 1 d P A 1
Ru1 Ru 0.78873(3) 0.102988(17) 0.625106(11) 0.03242(9) Uani 0.60 1 d P A 1
Ru2 Ru 0.75151(3) 0.245098(18) 0.618921(12) 0.03506(9) Uani 0.60 1 d P A 1
Ru1A Ru 0.97557(2) 0.192613(12) 0.626426(8) 0.02923(8) Uani 0.20 1 d P A 2
Ru2A Ru 0.78873(3) 0.102988(17) 0.625106(11) 0.03242(9) Uani 0.20 1 d P A 2
Os1A Os 0.75151(3) 0.245098(18) 0.618921(12) 0.03506(9) Uani 0.20 1 d P A 2
Ru2B Ru 0.97557(2) 0.192613(12) 0.626426(8) 0.02923(8) Uani 0.20 1 d P A 3
Os1B Os 0.78873(3) 0.102988(17) 0.625106(11) 0.03242(9) Uani 0.20 1 d P A 3
Ru1B Ru 0.75151(3) 0.245098(18) 0.618921(12) 0.03506(9) Uani 0.20 1 d P A 3
C1 C 1.1546(4) 0.1445(3) 0.6395(2) 0.0429(12) Uani 1 1 d . . .
C2 C 1.1503(5) 0.1770(4) 0.5943(2) 0.0494(15) Uani 1 1 d . A .
C3 C 1.1344(5) 0.2501(4) 0.5999(2) 0.0525(16) Uani 1 1 d . . .
C4 C 1.1273(5) 0.2649(3) 0.6477(2) 0.0497(14) Uani 1 1 d . A .
C5 C 1.1366(5) 0.1997(3) 0.67212(19) 0.0406(12) Uani 1 1 d . A .
C6 C 1.1821(6) 0.0705(4) 0.6507(3) 0.069(2) Uani 1 1 d . A .
H6A H 1.1472 0.0401 0.6266 0.103 Uiso 1 1 calc R . .
H6B H 1.1482 0.0585 0.6803 0.103 Uiso 1 1 calc R . .
H6C H 1.2690 0.0639 0.6525 0.103 Uiso 1 1 calc R . .
C7 C 1.1713(7) 0.1381(6) 0.5506(3) 0.092(3) Uani 1 1 d . . .
H7A H 1.1416 0.0900 0.5533 0.138 Uiso 1 1 calc R A .
H7B H 1.2572 0.1372 0.5450 0.138 Uiso 1 1 calc R . .
H7C H 1.1289 0.1616 0.5249 0.138 Uiso 1 1 calc R . .
C8 C 1.1320(7) 0.3035(5) 0.5620(3) 0.088(3) Uani 1 1 d . A .
H8A H 1.0883 0.3452 0.5718 0.132 Uiso 1 1 calc R . .
H8B H 1.0921 0.2836 0.5345 0.132 Uiso 1 1 calc R . .
H8C H 1.2141 0.3167 0.5550 0.132 Uiso 1 1 calc R . .
C9 C 1.1185(8) 0.3359(4) 0.6709(4) 0.084(3) Uani 1 1 d . . .
H9A H 1.0674 0.3669 0.6518 0.126 Uiso 1 1 calc R A .
H9B H 1.1985 0.3565 0.6745 0.126 Uiso 1 1 calc R . .
H9C H 1.0839 0.3302 0.7012 0.126 Uiso 1 1 calc R . .
C10 C 1.1464(6) 0.1921(4) 0.7233(2) 0.0582(17) Uani 1 1 d . . .
H10A H 1.1018 0.2302 0.7381 0.070 Uiso 1 1 calc R A .
H10B H 1.1117 0.1467 0.7326 0.070 Uiso 1 1 calc R . .
C11 C 1.2753(10) 0.1953(8) 0.7380(4) 0.067(4) Uani 0.60 1 d P A .
H11A H 1.2833 0.1884 0.7714 0.101 Uiso 0.60 1 calc PR . .
H11B H 1.3080 0.2412 0.7300 0.101 Uiso 0.60 1 calc PR . .
H11C H 1.3194 0.1584 0.7223 0.101 Uiso 0.60 1 calc PR . .
C12 C 0.7021(4) 0.0142(3) 0.58922(16) 0.041(2) Uiso 0.585(9) 1 d PG A 1
C13 C 0.8143(4) -0.0107(3) 0.60754(16) 0.039(2) Uiso 0.585(9) 1 d PG A 1
C14 C 0.8129(4) -0.0053(3) 0.65655(16) 0.042(2) Uiso 0.585(9) 1 d PG A 1
C15 C 0.6997(4) 0.0229(3) 0.66850(17) 0.040(2) Uiso 0.585(9) 1 d PG A 1
C16 C 0.6313(4) 0.0349(3) 0.62689(17) 0.039(2) Uiso 0.585(9) 1 d PG A 1
C17 C 0.6646(7) 0.0180(5) 0.5386(2) 0.090(5) Uiso 0.585(9) 1 d PG A 1
C18 C 0.9171(7) -0.0380(5) 0.5798(2) 0.078(4) Uiso 0.585(9) 1 d PG A 1
C19 C 0.9139(7) -0.0260(5) 0.6900(2) 0.080(4) Uiso 0.585(9) 1 d PG A 1
C20 C 0.6594(7) 0.0374(5) 0.7169(3) 0.099(5) Uiso 0.585(9) 1 d PG A 1
C21 C 0.5053(7) 0.0646(5) 0.6233(3) 0.098(5) Uiso 0.585(9) 1 d PG A 1
C12A C 0.6354(6) 0.0363(4) 0.5993(2) 0.041(3) Uiso 0.415(9) 1 d PG A 2
C13A C 0.7451(6) 0.0085(4) 0.5829(2) 0.044(3) Uiso 0.415(9) 1 d PG A 2
C14A C 0.8206(6) -0.0086(4) 0.6220(2) 0.039(3) Uiso 0.415(9) 1 d PG A 2
C15A C 0.7577(6) 0.0085(4) 0.6626(2) 0.039(3) Uiso 0.415(9) 1 d PG A 2
C16A C 0.6433(6) 0.0363(4) 0.6486(2) 0.037(3) Uiso 0.415(9) 1 d PG A 2
C17A C 0.5292(10) 0.0615(7) 0.5696(4) 0.095(7) Uiso 0.415(9) 1 d PG A 2
C18A C 0.7758(11) -0.0011(7) 0.5326(4) 0.085(6) Uiso 0.415(9) 1 d PG A 2
C19A C 0.9459(10) -0.0397(8) 0.6207(4) 0.133(11) Uiso 0.415(9) 1 d PG A 2
C20A C 0.8043(11) -0.0010(7) 0.7120(4) 0.105(8) Uiso 0.415(9) 1 d PG A 2
C21A C 0.5468(10) 0.0615(7) 0.6804(4) 0.102(8) Uiso 0.415(9) 1 d PG A 2
C22 C 0.6492(7) 0.3200(5) 0.5782(3) 0.051(5) Uiso 0.352(11) 1 d PG A 1
C23 C 0.7406(7) 0.3606(4) 0.6008(2) 0.024(4) Uiso 0.352(11) 1 d PG A 1
C24 C 0.7253(7) 0.3555(4) 0.6492(2) 0.036(3) Uiso 0.352(11) 1 d PG A 1
C25 C 0.6245(7) 0.3117(4) 0.6565(3) 0.034(3) Uiso 0.352(11) 1 d PG A 1
C26 C 0.5774(7) 0.2898(5) 0.6127(3) 0.037(3) Uiso 0.352(11) 1 d PG A 1
C27 C 0.6314(12) 0.3106(7) 0.5267(4) 0.067(6) Uiso 0.352(11) 1 d PG A 1
C28 C 0.8371(10) 0.4019(6) 0.5775(4) 0.038(4) Uiso 0.352(11) 1 d PG A 1
C29 C 0.8027(11) 0.3905(6) 0.6863(3) 0.047(4) Uiso 0.352(11) 1 d PG A 1
C30 C 0.5758(12) 0.2920(7) 0.7028(4) 0.075(7) Uiso 0.352(11) 1 d PG A 1
C31 C 0.4699(11) 0.2426(7) 0.6041(5) 0.129(13) Uiso 0.352(11) 1 d PG A 1
C22A C 0.6551(4) 0.3194(2) 0.56888(14) 0.037(2) Uiso 0.648(11) 1 d PG A 2
C23A C 0.7268(4) 0.3575(3) 0.60183(15) 0.057(4) Uiso 0.648(11) 1 d PG A 2
C24A C 0.6828(4) 0.3433(3) 0.64641(14) 0.046(2) Uiso 0.648(11) 1 d PG A 2
C25A C 0.5838(4) 0.2964(2) 0.64101(15) 0.0364(19) Uiso 0.648(11) 1 d PG A 2
C26A C 0.5667(4) 0.2817(2) 0.59310(15) 0.0364(18) Uiso 0.648(11) 1 d PG A 2
C27A C 0.6701(6) 0.3191(4) 0.5172(2) 0.053(2) Uiso 0.648(11) 1 d PG A 2
C28A C 0.8315(7) 0.4048(4) 0.5913(2) 0.068(3) Uiso 0.648(11) 1 d PG A 2
C29A C 0.7325(7) 0.3729(4) 0.6916(2) 0.070(3) Uiso 0.648(11) 1 d PG A 2
C30A C 0.5098(6) 0.2674(4) 0.6795(2) 0.066(3) Uiso 0.648(11) 1 d PG A 2
C31A C 0.4713(5) 0.2342(4) 0.5717(2) 0.060(3) Uiso 0.648(11) 1 d PG A 2

loop_
_atom_site_aniso_label
_atom_site_aniso_U_11
_atom_site_aniso_U_22
_atom_site_aniso_U_33
_atom_site_aniso_U_23
_atom_site_aniso_U_13
_atom_site_aniso_U_12
Os1 0.02598(12) 0.02648(13) 0.03541(13) 0.00044(8) 0.00369(9) -0.00046(8)
Ru1 0.02580(16) 0.03014(17) 0.04155(18) -0.00019(12) 0.00457(12) 0.00050(12)
Ru2 0.03089(17) 0.03125(18) 0.04357(19) 0.00001(13) 0.00934(13) 0.00364(13)
Ru1A 0.02598(12) 0.02648(13) 0.03541(13) 0.00044(8) 0.00369(9) -0.00046(8)
Ru2A 0.02580(16) 0.03014(17) 0.04155(18) -0.00019(12) 0.00457(12) 0.00050(12)
Os1A 0.03089(17) 0.03125(18) 0.04357(19) 0.00001(13) 0.00934(13) 0.00364(13)
Ru2B 0.02598(12) 0.02648(13) 0.03541(13) 0.00044(8) 0.00369(9) -0.00046(8)
Os1B 0.02580(16) 0.03014(17) 0.04155(18) -0.00019(12) 0.00457(12) 0.00050(12)
Ru1B 0.03089(17) 0.03125(18) 0.04357(19) 0.00001(13) 0.00934(13) 0.00364(13)
C1 0.026(2) 0.043(3) 0.060(3) -0.001(2) 0.007(2) -0.001(2)
C2 0.026(2) 0.076(5) 0.047(3) -0.007(3) 0.009(2) -0.009(3)
C3 0.026(2) 0.072(5) 0.059(4) 0.023(3) -0.005(2) -0.013(3)
C4 0.038(3) 0.043(3) 0.068(4) 0.006(3) -0.006(2) -0.015(2)
C5 0.031(2) 0.044(3) 0.047(3) 0.002(2) 0.002(2) -0.004(2)
C6 0.038(3) 0.045(4) 0.123(6) -0.001(4) -0.001(4) 0.013(3)
C7 0.045(4) 0.173(10) 0.060(4) -0.033(5) 0.014(3) -0.004(5)
C8 0.044(4) 0.124(8) 0.096(6) 0.062(6) -0.002(4) -0.022(4)
C9 0.068(5) 0.046(4) 0.137(8) -0.017(4) -0.031(5) -0.008(4)
C10 0.045(3) 0.078(5) 0.051(4) 0.005(3) -0.001(3) 0.003(3)
C11 0.048(6) 0.112(11) 0.040(5) 0.004(6) -0.009(4) -0.013(6)

loop_
_atom_type_symbol
_atom_type_description
_atom_type_scat_dispersion_real
_atom_type_scat_dispersion_imag
_atom_type_scat_source
C C 0.0033 0.0016 'International Tables Vol C Tables 4.2.6.8 and 6.1.1.4'
H H 0.0000 0.0000 'International Tables Vol C Tables 4.2.6.8 and 6.1.1.4'
Os Os -1.2165 7.6030 'International Tables Vol C Tables 4.2.6.8 and 6.1.1.4'
Ru Ru -1.2594 0.8363 'International Tables Vol C Tables 4.2.6.8 and 6.1.1.4'

loop_
_geom_angle_atom_site_label_1
_geom_angle_atom_site_label_2
_geom_angle_atom_site_label_3
_geom_angle
C5 Os1 C2 63.1(2)
C5 Os1 C1 37.8(2)
C2 Os1 C1 38.2(2)
C5 Os1 C3 62.4(2)
C2 Os1 C3 37.0(3)
C1 Os1 C3 62.7(2)
C5 Os1 C4 37.4(2)
C2 Os1 C4 62.0(2)
C1 Os1 C4 62.6(2)
C3 Os1 C4 36.8(2)
C5 Os1 Ru1 131.58(14)
C2 Os1 Ru1 127.09(18)
C1 Os1 Ru1 115.70(15)
C3 Os1 Ru1 157.74(18)
C4 Os1 Ru1 164.91(16)
C5 Os1 Ru2 139.70(15)
C2 Os1 Ru2 147.71(17)
C1 Os1 Ru2 174.03(15)
C3 Os1 Ru2 122.28(17)
C4 Os1 Ru2 118.90(17)
Ru1 Os1 Ru2 61.154(11)
C16 Ru1 C12 38.01(10)
C16 Ru1 C15 37.63(10)
C12 Ru1 C15 62.84(15)
C16 Ru1 C13 62.77(15)
C12 Ru1 C13 37.48(10)
C15 Ru1 C13 62.06(15)
C16 Ru1 C14 62.38(15)
C12 Ru1 C14 62.28(15)
C15 Ru1 C14 36.94(10)
C13 Ru1 C14 36.86(10)
C16 Ru1 Os1 176.35(13)
C12 Ru1 Os1 145.48(13)
C15 Ru1 Os1 141.61(13)
C13 Ru1 Os1 120.63(13)
C14 Ru1 Os1 119.25(13)
C16 Ru1 Ru2 117.78(13)
C12 Ru1 Ru2 131.74(13)
C15 Ru1 Ru2 129.93(13)
C13 Ru1 Ru2 163.12(12)
C14 Ru1 Ru2 159.94(12)
Os1 Ru1 Ru2 59.451(11)
C26 Ru2 C22 38.84(17)
C26 Ru2 C25 38.19(16)
C22 Ru2 C25 63.5(2)
C26 Ru2 C23 63.2(2)
C22 Ru2 C23 37.48(15)
C25 Ru2 C23 61.8(2)
C26 Ru2 C24 62.6(2)
C22 Ru2 C24 62.1(2)
C25 Ru2 C24 36.66(14)
C23 Ru2 C24 36.33(14)
C26 Ru2 Os1 178.1(2)
C22 Ru2 Os1 139.8(2)
C25 Ru2 Os1 141.2(2)
C23 Ru2 Os1 114.93(19)
C24 Ru2 Os1 115.93(19)
C26 Ru2 Ru1 122.5(2)
C22 Ru2 Ru1 139.9(2)
C25 Ru2 Ru1 129.1(2)
C23 Ru2 Ru1 168.71(18)
C24 Ru2 Ru1 153.82(16)
Os1 Ru2 Ru1 59.395(10)
C5 C1 C2 106.5(5)
C5 C1 C6 126.0(6)
C2 C1 C6 127.3(6)
C5 C1 Os1 70.4(3)
C2 C1 Os1 70.5(3)
C6 C1 Os1 127.6(4)
C3 C2 C1 108.4(5)
C3 C2 C7 127.7(7)
C1 C2 C7 123.7(7)
C3 C2 Os1 72.7(3)
C1 C2 Os1 71.2(3)
C7 C2 Os1 126.2(4)
C2 C3 C4 108.7(5)
C2 C3 C8 125.6(7)
C4 C3 C8 125.7(7)
C2 C3 Os1 70.3(3)
C4 C3 Os1 72.0(3)
C8 C3 Os1 126.1(4)
C3 C4 C5 107.8(6)
C3 C4 C9 128.1(7)
C5 C4 C9 124.0(6)
C3 C4 Os1 71.2(3)
C5 C4 Os1 69.3(3)
C9 C4 Os1 127.4(5)
C4 C5 C1 108.6(5)
C4 C5 C10 125.4(6)
C1 C5 C10 125.3(6)
C4 C5 Os1 73.2(3)
C1 C5 Os1 71.8(3)
C10 C5 Os1 128.6(4)
C11 C10 C5 108.7(6)
C16 C12 C13 108.0
C16 C12 C17 126.0
C13 C12 C17 126.0
C16 C12 Ru1 70.74(18)
C13 C12 Ru1 73.17(18)
C17 C12 Ru1 121.79(18)
C12 C13 C14 108.0
C12 C13 C18 126.0
C14 C13 C18 126.0
C12 C13 Ru1 69.35(18)
C14 C13 Ru1 72.48(18)
C18 C13 Ru1 123.78(17)
C15 C14 C13 108.0
C15 C14 C19 126.0
C13 C14 C19 126.0
C15 C14 Ru1 70.21(18)
C13 C14 Ru1 70.66(18)
C19 C14 Ru1 124.73(17)
C16 C15 C14 108.0
C16 C15 C20 126.0
C14 C15 C20 126.0
C16 C15 Ru1 69.42(18)
C14 C15 Ru1 72.85(18)
C20 C15 Ru1 123.35(18)
C15 C16 C12 108.0
C15 C16 C21 126.0
C12 C16 C21 126.0
C15 C16 Ru1 72.94(19)
C12 C16 Ru1 71.26(19)
C21 C16 Ru1 121.53(18)
C13A C12A C16A 108.0
C13A C12A C17A 126.0
C16A C12A C17A 126.0
C14A C13A C12A 108.0
C14A C13A C18A 126.0
C12A C13A C18A 126.0
C15A C14A C13A 108.0
C15A C14A C19A 126.0
C13A C14A C19A 126.0
C14A C15A C16A 108.0
C14A C15A C20A 126.0
C16A C15A C20A 126.0
C15A C16A C12A 108.0
C15A C16A C21A 126.0
C12A C16A C21A 126.0
C26 C22 C23 108.0
C26 C22 C27 126.0
C23 C22 C27 126.0
C26 C22 Ru2 69.4(3)
C23 C22 Ru2 75.4(3)
C27 C22 Ru2 120.9(3)
C24 C23 C22 108.0
C24 C23 C28 126.0
C22 C23 C28 126.0
C24 C23 Ru2 73.2(3)
C22 C23 Ru2 67.1(3)
C28 C23 Ru2 125.2(3)
C25 C24 C23 108.0
C25 C24 C29 126.0
C23 C24 C29 126.0
C25 C24 Ru2 68.5(3)
C23 C24 Ru2 70.4(3)
C29 C24 Ru2 126.7(3)
C26 C25 C24 108.0
C26 C25 C30 126.0
C24 C25 C30 126.0
C26 C25 Ru2 67.4(3)
C24 C25 Ru2 74.9(3)
C30 C25 Ru2 123.3(3)
C25 C26 C22 108.0
C25 C26 C31 126.0
C22 C26 C31 126.0
C25 C26 Ru2 74.4(3)
C22 C26 Ru2 71.7(3)
C31 C26 Ru2 119.7(3)
C23A C22A C26A 108.0
C23A C22A C27A 126.0
C26A C22A C27A 126.0
C22A C23A C24A 108.0
C22A C23A C28A 126.0
C24A C23A C28A 126.0
C25A C24A C23A 108.0
C25A C24A C29A 126.0
C23A C24A C29A 126.0
C26A C25A C24A 108.0
C26A C25A C30A 126.0
C24A C25A C30A 126.0
C25A C26A C22A 108.0
C25A C26A C31A 126.0
C22A C26A C31A 126.0

loop_
_geom_bond_atom_site_label_1
_geom_bond_atom_site_label_2
_geom_bond_distance
Os1 C5 2.205(5)
Os1 C2 2.214(5)
Os1 C1 2.224(5)
Os1 C3 2.245(5)
Os1 C4 2.257(6)
Os1 Ru1 2.6988(4)
Os1 Ru2 2.7004(4)
Ru1 C16 2.190(5)
Ru1 C12 2.197(5)
Ru1 C15 2.236(5)
Ru1 C13 2.247(5)
Ru1 C14 2.271(5)
Ru1 Ru2 2.7466(5)
Ru2 C26 2.128(9)
Ru2 C22 2.158(9)
Ru2 C25 2.220(8)
Ru2 C23 2.267(7)
Ru2 C24 2.304(7)
C1 C5 1.435(8)
C1 C2 1.453(9)
C1 C6 1.478(9)
C2 C3 1.415(10)
C2 C7 1.496(9)
C3 C4 1.421(9)
C3 C8 1.500(9)
C4 C5 1.433(8)
C4 C9 1.517(10)
C5 C10 1.494(8)
C10 C11 1.491(13)
C12 C16 1.428(3)
C12 C13 1.428(3)
C12 C17 1.518(3)
C13 C14 1.428(3)
C13 C18 1.518(3)
C14 C15 1.428(3)
C14 C19 1.518(3)
C15 C16 1.428(3)
C15 C20 1.518(3)
C16 C21 1.518(3)
C12A C13A 1.432(5)
C12A C16A 1.432(5)
C12A C17A 1.522(5)
C13A C14A 1.432(5)
C13A C18A 1.523(5)
C14A C15A 1.432(5)
C14A C19A 1.523(5)
C15A C16A 1.432(5)
C15A C20A 1.523(5)
C16A C21A 1.523(5)
C22 C26 1.425(5)
C22 C23 1.425(5)
C22 C27 1.515(5)
C23 C24 1.425(5)
C23 C28 1.515(5)
C24 C25 1.425(5)
C24 C29 1.515(5)
C25 C26 1.425(5)
C25 C30 1.515(5)
C26 C31 1.515(5)
C22A C23A 1.427(3)
C22A C26A 1.427(3)
C22A C27A 1.517(3)
C23A C24A 1.427(3)
C23A C28A 1.517(3)
C24A C25A 1.427(3)
C24A C29A 1.517(3)
C25A C26A 1.427(3)
C25A C30A 1.517(3)
C26A C31A 1.517(3)

loop_
_geom_torsion_atom_site_label_1
_geom_torsion_atom_site_label_2
_geom_torsion_atom_site_label_3
_geom_torsion_atom_site_label_4
_geom_torsion
C5 Os1 Ru1 C16 91(2)
C2 Os1 Ru1 C16 176(17)
C1 Os1 Ru1 C16 133(2)
C3 Os1 Ru1 C16 -147(2)
C4 Os1 Ru1 C16 53(2)
Ru2 Os1 Ru1 C16 -41(2)
C5 Os1 Ru1 C12 -107.1(3)
C2 Os1 Ru1 C12 -22.1(3)
C1 Os1 Ru1 C12 -65.3(3)
C3 Os1 Ru1 C12 15.1(5)
C4 Os1 Ru1 C12 -145.2(7)
Ru2 Os1 Ru1 C12 120.4(2)
C5 Os1 Ru1 C15 15.4(3)
C2 Os1 Ru1 C15 100.4(3)
C1 Os1 Ru1 C15 57.2(3)
C3 Os1 Ru1 C15 137.6(5)
C4 Os1 Ru1 C15 -22.7(7)
Ru2 Os1 Ru1 C15 -117.1(2)
C5 Os1 Ru1 C13 -67.2(2)
C2 Os1 Ru1 C13 17.8(3)
C1 Os1 Ru1 C13 -25.3(2)
C3 Os1 Ru1 C13 55.1(5)
C4 Os1 Ru1 C13 -105.3(7)
Ru2 Os1 Ru1 C13 160.36(14)
C5 Os1 Ru1 C14 -24.4(2)
C2 Os1 Ru1 C14 60.6(3)
C1 Os1 Ru1 C14 17.4(2)
C3 Os1 Ru1 C14 97.8(5)
C4 Os1 Ru1 C14 -62.5(7)
Ru2 Os1 Ru1 C14 -156.87(14)
C5 Os1 Ru1 Ru2 132.5(2)
C2 Os1 Ru1 Ru2 -142.5(2)
C1 Os1 Ru1 Ru2 174.29(17)
C3 Os1 Ru1 Ru2 -105.3(4)
C4 Os1 Ru1 Ru2 94.4(7)
C5 Os1 Ru2 C26 65(8)
C2 Os1 Ru2 C26 -58(8)
C1 Os1 Ru2 C26 127(8)
C3 Os1 Ru2 C26 -19(8)
C4 Os1 Ru2 C26 24(8)
Ru1 Os1 Ru2 C26 -173(18)
C5 Os1 Ru2 C22 105.9(4)
C2 Os1 Ru2 C22 -18.0(5)
C1 Os1 Ru2 C22 167.9(15)
C3 Os1 Ru2 C22 21.8(4)
C4 Os1 Ru2 C22 64.6(4)
Ru1 Os1 Ru2 C22 -132.6(3)
C5 Os1 Ru2 C25 -5.8(4)
C2 Os1 Ru2 C25 -129.7(5)
C1 Os1 Ru2 C25 56.1(15)
C3 Os1 Ru2 C25 -90.0(4)
C4 Os1 Ru2 C25 -47.1(4)
Ru1 Os1 Ru2 C25 115.7(3)
C5 Os1 Ru2 C23 69.6(3)
C2 Os1 Ru2 C23 -54.3(4)
C1 Os1 Ru2 C23 131.5(15)
C3 Os1 Ru2 C23 -14.6(3)
C4 Os1 Ru2 C23 28.3(3)
Ru1 Os1 Ru2 C23 -168.97(18)
C5 Os1 Ru2 C24 29.2(3)
C2 Os1 Ru2 C24 -94.7(4)
C1 Os1 Ru2 C24 91.1(15)
C3 Os1 Ru2 C24 -54.9(3)
C4 Os1 Ru2 C24 -12.1(3)
Ru1 Os1 Ru2 C24 150.66(18)
C5 Os1 Ru2 Ru1 -121.5(2)
C2 Os1 Ru2 Ru1 114.7(3)
C1 Os1 Ru2 Ru1 -59.5(15)
C3 Os1 Ru2 Ru1 154.4(2)
C4 Os1 Ru2 Ru1 -162.75(19)
C16 Ru1 Ru2 C26 -3.0(3)
C12 Ru1 Ru2 C26 40.7(3)
C15 Ru1 Ru2 C26 -46.4(3)
C13 Ru1 Ru2 C26 84.4(5)
C14 Ru1 Ru2 C26 -88.1(5)
Os1 Ru1 Ru2 C26 179.7(3)
C16 Ru1 Ru2 C22 -50.3(4)
C12 Ru1 Ru2 C22 -6.7(4)
C15 Ru1 Ru2 C22 -93.7(4)
C13 Ru1 Ru2 C22 37.1(6)
C14 Ru1 Ru2 C22 -135.4(5)
Os1 Ru1 Ru2 C22 132.4(3)
C16 Ru1 Ru2 C25 43.9(3)
C12 Ru1 Ru2 C25 87.6(3)
C15 Ru1 Ru2 C25 0.5(3)
C13 Ru1 Ru2 C25 131.3(5)
C14 Ru1 Ru2 C25 -41.2(5)
Os1 Ru1 Ru2 C25 -133.4(3)
C16 Ru1 Ru2 C23 -120.2(9)
C12 Ru1 Ru2 C23 -76.6(9)
C15 Ru1 Ru2 C23 -163.7(9)
C13 Ru1 Ru2 C23 -32.8(10)
C14 Ru1 Ru2 C23 154.6(10)
Os1 Ru1 Ru2 C23 62.5(9)
C16 Ru1 Ru2 C24 90.2(5)
C12 Ru1 Ru2 C24 133.9(5)
C15 Ru1 Ru2 C24 46.8(5)
C13 Ru1 Ru2 C24 177.6(6)
C14 Ru1 Ru2 C24 5.1(6)
Os1 Ru1 Ru2 C24 -87.0(4)
C16 Ru1 Ru2 Os1 177.27(15)
C12 Ru1 Ru2 Os1 -139.07(17)
C15 Ru1 Ru2 Os1 133.85(17)
C13 Ru1 Ru2 Os1 -95.3(4)
C14 Ru1 Ru2 Os1 92.2(4)
C2 Os1 C1 C5 116.4(5)
C3 Os1 C1 C5 79.3(4)
C4 Os1 C1 C5 37.7(3)
Ru1 Os1 C1 C5 -125.5(3)
Ru2 Os1 C1 C5 -68.6(16)
C5 Os1 C1 C2 -116.4(5)
C3 Os1 C1 C2 -37.1(4)
C4 Os1 C1 C2 -78.7(4)
Ru1 Os1 C1 C2 118.1(3)
Ru2 Os1 C1 C2 175.0(13)
C5 Os1 C1 C6 120.9(7)
C2 Os1 C1 C6 -122.7(8)
C3 Os1 C1 C6 -159.7(7)
C4 Os1 C1 C6 158.6(7)
Ru1 Os1 C1 C6 -4.6(7)
Ru2 Os1 C1 C6 52.3(18)
C5 C1 C2 C3 2.0(6)
C6 C1 C2 C3 -173.3(5)
Os1 C1 C2 C3 63.6(4)
C5 C1 C2 C7 176.8(5)
C6 C1 C2 C7 1.5(9)
Os1 C1 C2 C7 -121.5(6)
C5 C1 C2 Os1 -61.6(4)
C6 C1 C2 Os1 123.0(6)
C5 Os1 C2 C3 -79.1(4)
C1 Os1 C2 C3 -117.0(5)
C4 Os1 C2 C3 -36.7(3)
Ru1 Os1 C2 C3 157.6(3)
Ru2 Os1 C2 C3 63.9(5)
C5 Os1 C2 C1 38.0(3)
C3 Os1 C2 C1 117.0(5)
C4 Os1 C2 C1 80.4(4)
Ru1 Os1 C2 C1 -85.3(3)
Ru2 Os1 C2 C1 -179.0(3)
C5 Os1 C2 C7 156.5(8)
C1 Os1 C2 C7 118.5(9)
C3 Os1 C2 C7 -124.5(9)
C4 Os1 C2 C7 -161.1(8)
Ru1 Os1 C2 C7 33.2(8)
Ru2 Os1 C2 C7 -60.5(9)
C1 C2 C3 C4 -0.5(6)
C7 C2 C3 C4 -175.1(6)
Os1 C2 C3 C4 62.2(4)
C1 C2 C3 C8 176.5(5)
C7 C2 C3 C8 1.9(10)
Os1 C2 C3 C8 -120.8(6)
C1 C2 C3 Os1 -62.7(3)
C7 C2 C3 Os1 122.8(6)
C5 Os1 C3 C2 81.1(4)
C1 Os1 C3 C2 38.3(3)
C4 Os1 C3 C2 118.3(5)
Ru1 Os1 C3 C2 -53.3(6)
Ru2 Os1 C3 C2 -145.4(3)
C5 Os1 C3 C4 -37.1(4)
C2 Os1 C3 C4 -118.3(5)
C1 Os1 C3 C4 -79.9(4)
Ru1 Os1 C3 C4 -171.6(3)
Ru2 Os1 C3 C4 96.3(3)
C5 Os1 C3 C8 -158.6(8)
C2 Os1 C3 C8 120.3(9)
C1 Os1 C3 C8 158.6(8)
C4 Os1 C3 C8 -121.5(9)
Ru1 Os1 C3 C8 67.0(10)
Ru2 Os1 C3 C8 -25.1(8)
C2 C3 C4 C5 -1.2(6)
C8 C3 C4 C5 -178.2(6)
Os1 C3 C4 C5 59.9(4)
C2 C3 C4 C9 175.7(6)
C8 C3 C4 C9 -1.3(10)
Os1 C3 C4 C9 -123.2(7)
C2 C3 C4 Os1 -61.1(4)
C8 C3 C4 Os1 121.9(6)
C5 Os1 C4 C3 118.3(5)
C2 Os1 C4 C3 36.9(4)
C1 Os1 C4 C3 80.3(4)
Ru1 Os1 C4 C3 167.7(5)
Ru2 Os1 C4 C3 -106.3(4)
C2 Os1 C4 C5 -81.4(4)
C1 Os1 C4 C5 -38.1(3)
C3 Os1 C4 C5 -118.3(5)
Ru1 Os1 C4 C5 49.4(8)
Ru2 Os1 C4 C5 135.4(3)
C5 Os1 C4 C9 -117.7(8)
C2 Os1 C4 C9 160.9(7)
C1 Os1 C4 C9 -155.8(7)
C3 Os1 C4 C9 124.0(8)
Ru1 Os1 C4 C9 -68.3(10)
Ru2 Os1 C4 C9 17.7(7)
C3 C4 C5 C1 2.5(6)
C9 C4 C5 C1 -174.6(6)
Os1 C4 C5 C1 63.5(4)
C3 C4 C5 C10 173.1(5)
C9 C4 C5 C10 -4.0(9)
Os1 C4 C5 C10 -125.9(6)
C3 C4 C5 Os1 -61.1(4)
C9 C4 C5 Os1 121.9(6)
C2 C1 C5 C4 -2.7(6)
C6 C1 C5 C4 172.7(5)
Os1 C1 C5 C4 -64.4(4)
C2 C1 C5 C10 -173.4(5)
C6 C1 C5 C10 2.1(9)
Os1 C1 C5 C10 124.9(6)
C2 C1 C5 Os1 61.7(3)
C6 C1 C5 Os1 -122.9(6)
C2 Os1 C5 C4 78.3(4)
C1 Os1 C5 C4 116.7(5)
C3 Os1 C5 C4 36.5(4)
Ru1 Os1 C5 C4 -164.7(3)
Ru2 Os1 C5 C4 -71.9(4)
C2 Os1 C5 C1 -38.4(3)
C3 Os1 C5 C1 -80.2(4)
C4 Os1 C5 C1 -116.7(5)
Ru1 Os1 C5 C1 78.6(3)
Ru2 Os1 C5 C1 171.4(2)
C2 Os1 C5 C10 -159.5(6)
C1 Os1 C5 C10 -121.1(7)
C3 Os1 C5 C10 158.7(7)
C4 Os1 C5 C10 122.2(7)
Ru1 Os1 C5 C10 -42.5(6)
Ru2 Os1 C5 C10 50.3(7)
C4 C5 C10 C11 -88.1(9)
C1 C5 C10 C11 81.0(9)
Os1 C5 C10 C11 175.3(7)
C15 Ru1 C12 C16 37.91(7)
C13 Ru1 C12 C16 116.59(10)
C14 Ru1 C12 C16 79.74(11)
Os1 Ru1 C12 C16 -178.1(2)
Ru2 Ru1 C12 C16 -82.68(15)
C16 Ru1 C12 C13 -116.59(10)
C15 Ru1 C12 C13 -78.68(11)
C14 Ru1 C12 C13 -36.86(7)
Os1 Ru1 C12 C13 65.3(2)
Ru2 Ru1 C12 C13 160.72(16)
C16 Ru1 C12 C17 121.06(10)
C15 Ru1 C12 C17 159.0
C13 Ru1 C12 C17 -122.34(10)
C14 Ru1 C12 C17 -159.2
Os1 Ru1 C12 C17 -57.1(2)
Ru2 Ru1 C12 C17 38.38(16)
C16 C12 C13 C14 0.0
C17 C12 C13 C14 180.0
Ru1 C12 C13 C14 62.57(19)
C16 C12 C13 C18 180.0
C17 C12 C13 C18 0.0
Ru1 C12 C13 C18 -117.43(19)
C16 C12 C13 Ru1 -62.57(19)
C17 C12 C13 Ru1 117.43(19)
C16 Ru1 C13 C12 38.26(8)
C15 Ru1 C13 C12 80.93(11)
C14 Ru1 C13 C12 117.72(10)
Os1 Ru1 C13 C12 -143.26(15)
Ru2 Ru1 C13 C12 -58.0(4)
C16 Ru1 C13 C14 -79.46(12)
C12 Ru1 C13 C14 -117.72(10)
C15 Ru1 C13 C14 -36.79(7)
Os1 Ru1 C13 C14 99.02(14)
Ru2 Ru1 C13 C14 -175.7(4)
C16 Ru1 C13 C18 158.5
C12 Ru1 C13 C18 120.24(10)
C15 Ru1 C13 C18 -158.8
C14 Ru1 C13 C18 -122.04(10)
Os1 Ru1 C13 C18 -23.02(15)
Ru2 Ru1 C13 C18 62.2(4)
C12 C13 C14 C15 0.0
C18 C13 C14 C15 180.0
Ru1 C13 C14 C15 60.57(18)
C12 C13 C14 C19 180.0
C18 C13 C14 C19 0.0
Ru1 C13 C14 C19 -119.43(18)
C12 C13 C14 Ru1 -60.57(18)
C18 C13 C14 Ru1 119.43(18)
C16 Ru1 C14 C15 -37.69(8)
C12 Ru1 C14 C15 -80.84(12)
C13 Ru1 C14 C15 -118.31(10)
Os1 Ru1 C14 C15 138.59(14)
Ru2 Ru1 C14 C15 58.1(3)
C16 Ru1 C14 C13 80.62(12)
C12 Ru1 C14 C13 37.48(8)
C15 Ru1 C14 C13 118.31(10)
Os1 Ru1 C14 C13 -103.10(14)
Ru2 Ru1 C14 C13 176.4(4)
C16 Ru1 C14 C19 -158.4
C12 Ru1 C14 C19 158.4
C15 Ru1 C14 C19 -120.72(10)
C13 Ru1 C14 C19 120.97(11)
Os1 Ru1 C14 C19 17.87(15)
Ru2 Ru1 C14 C19 -62.6(4)
C13 C14 C15 C16 0.0
C19 C14 C15 C16 180.0
Ru1 C14 C15 C16 60.85(19)
C13 C14 C15 C20 180.0
C19 C14 C15 C20 0.0
Ru1 C14 C15 C20 -119.14(19)
C13 C14 C15 Ru1 -60.86(19)
C19 C14 C15 Ru1 119.14(19)
C12 Ru1 C15 C16 -38.29(7)
C13 Ru1 C15 C16 -80.77(12)
C14 Ru1 C15 C16 -117.48(10)
Os1 Ru1 C15 C16 174.2(2)
Ru2 Ru1 C15 C16 84.83(15)
C16 Ru1 C15 C14 117.48(10)
C12 Ru1 C15 C14 79.19(11)
C13 Ru1 C15 C14 36.71(7)
Os1 Ru1 C15 C14 -68.33(18)
Ru2 Ru1 C15 C14 -157.69(15)
C16 Ru1 C15 C20 -120.30(10)
C12 Ru1 C15 C20 -158.6
C13 Ru1 C15 C20 158.9
C14 Ru1 C15 C20 122.22(10)
Os1 Ru1 C15 C20 53.9(2)
Ru2 Ru1 C15 C20 -35.47(16)
C14 C15 C16 C12 0.0
C20 C15 C16 C12 180.0
Ru1 C15 C16 C12 63.05(19)
C14 C15 C16 C21 180.0
C20 C15 C16 C21 0.0
Ru1 C15 C16 C21 -116.95(19)
C14 C15 C16 Ru1 -63.05(19)
C20 C15 C16 Ru1 116.94(19)
C13 C12 C16 C15 0.0
C17 C12 C16 C15 180.0
Ru1 C12 C16 C15 -64.15(19)
C13 C12 C16 C21 180.0
C17 C12 C16 C21 0.0
Ru1 C12 C16 C21 115.85(19)
C13 C12 C16 Ru1 64.15(19)
C17 C12 C16 Ru1 -115.85(19)
C12 Ru1 C16 C15 116.45(10)
C13 Ru1 C16 C15 78.73(11)
C14 Ru1 C16 C15 37.00(7)
Os1 Ru1 C16 C15 -80(2)
Ru2 Ru1 C16 C15 -120.32(13)
C15 Ru1 C16 C12 -116.45(10)
C13 Ru1 C16 C12 -37.73(7)
C14 Ru1 C16 C12 -79.46(11)
Os1 Ru1 C16 C12 163(2)
Ru2 Ru1 C16 C12 123.23(13)
C12 Ru1 C16 C21 -121.33(10)
C15 Ru1 C16 C21 122.22(10)
C13 Ru1 C16 C21 -159.1
C14 Ru1 C16 C21 159.2
Os1 Ru1 C16 C21 42(2)
Ru2 Ru1 C16 C21 1.90(13)
C16A C12A C13A C14A 0.0
C17A C12A C13A C14A 180.0
C16A C12A C13A C18A 180.0
C17A C12A C13A C18A 0.0
C12A C13A C14A C15A 0.0
C18A C13A C14A C15A 180.0
C12A C13A C14A C19A 180.0
C18A C13A C14A C19A 0.0
C13A C14A C15A C16A 0.0
C19A C14A C15A C16A -180.0
C13A C14A C15A C20A 180.0
C19A C14A C15A C20A 0.0
C14A C15A C16A C12A 0.0
C20A C15A C16A C12A 180.0
C14A C15A C16A C21A -180.0
C20A C15A C16A C21A 0.0
C13A C12A C16A C15A 0.0
C17A C12A C16A C15A 180.0
C13A C12A C16A C21A 180.0
C17A C12A C16A C21A 0.0
C25 Ru2 C22 C26 -38.57(10)
C23 Ru2 C22 C26 -116.02(14)
C24 Ru2 C22 C26 -79.95(16)
Os1 Ru2 C22 C26 -178.1(4)
Ru1 Ru2 C22 C26 81.6(3)
C26 Ru2 C22 C23 116.02(14)
C25 Ru2 C22 C23 77.45(16)
C24 Ru2 C22 C23 36.07(10)
Os1 Ru2 C22 C23 -62.0(3)
Ru1 Ru2 C22 C23 -162.4(3)
C26 Ru2 C22 C27 -120.48(14)
C25 Ru2 C22 C27 -159.05(6)
C23 Ru2 C22 C27 123.50(14)
C24 Ru2 C22 C27 159.57(6)
Os1 Ru2 C22 C27 61.5(4)
Ru1 Ru2 C22 C27 -38.9(3)
C26 C22 C23 C24 0.0
C27 C22 C23 C24 180.0
Ru2 C22 C23 C24 -62.2(3)
C26 C22 C23 C28 180.0
C27 C22 C23 C28 0.0
Ru2 C22 C23 C28 117.8(3)
C26 C22 C23 Ru2 62.2(3)
C27 C22 C23 Ru2 -117.8(3)
C26 Ru2 C23 C24 79.36(18)
C22 Ru2 C23 C24 118.51(16)
C25 Ru2 C23 C24 36.11(11)
Os1 Ru2 C23 C24 -100.5(2)
Ru1 Ru2 C23 C24 -157.8(9)
C26 Ru2 C23 C22 -39.15(12)
C25 Ru2 C23 C22 -82.40(19)
C24 Ru2 C23 C22 -118.51(16)
Os1 Ru2 C23 C22 141.0(3)
Ru1 Ru2 C23 C22 83.7(9)
C26 Ru2 C23 C28 -158.04(7)
C22 Ru2 C23 C28 -118.89(17)
C25 Ru2 C23 C28 158.71(7)
C24 Ru2 C23 C28 122.60(16)
Os1 Ru2 C23 C28 22.1(3)
Ru1 Ru2 C23 C28 -35.2(9)
C22 C23 C24 C25 0.0
C28 C23 C24 C25 180.0
Ru2 C23 C24 C25 -58.3(3)
C22 C23 C24 C29 180.0
C28 C23 C24 C29 0.0
Ru2 C23 C24 C29 121.7(3)
C22 C23 C24 Ru2 58.3(3)
C28 C23 C24 Ru2 -121.7(3)
C26 Ru2 C24 C25 38.22(12)
C22 Ru2 C24 C25 82.31(19)
C23 Ru2 C24 C25 119.52(17)
Os1 Ru2 C24 C25 -143.0(2)
Ru1 Ru2 C24 C25 -70.1(4)
C26 Ru2 C24 C23 -81.30(19)
C22 Ru2 C24 C23 -37.21(11)
C25 Ru2 C24 C23 -119.52(17)
Os1 Ru2 C24 C23 97.5(2)
Ru1 Ru2 C24 C23 170.4(4)
C26 Ru2 C24 C29 157.84(7)
C22 Ru2 C24 C29 -158.07(7)
C25 Ru2 C24 C29 119.61(16)
C23 Ru2 C24 C29 -120.86(16)
Os1 Ru2 C24 C29 -23.4(3)
Ru1 Ru2 C24 C29 49.5(4)
C23 C24 C25 C26 0.0
C29 C24 C25 C26 180.0
Ru2 C24 C25 C26 -59.5(3)
C23 C24 C25 C30 180.0
C29 C24 C25 C30 0.0
Ru2 C24 C25 C30 120.5(3)
C23 C24 C25 Ru2 59.5(3)
C29 C24 C25 Ru2 -120.5(3)
C22 Ru2 C25 C26 39.23(12)
C23 Ru2 C25 C26 81.58(18)
C24 Ru2 C25 C26 117.36(15)
Os1 Ru2 C25 C26 177.1(4)
Ru1 Ru2 C25 C26 -94.9(2)
C26 Ru2 C25 C24 -117.36(15)
C22 Ru2 C25 C24 -78.13(16)
C23 Ru2 C25 C24 -35.78(11)
Os1 Ru2 C25 C24 59.8(3)
Ru1 Ru2 C25 C24 147.7(2)
C26 Ru2 C25 C30 119.22(16)
C22 Ru2 C25 C30 158.45(6)
C23 Ru2 C25 C30 -159.20(6)
C24 Ru2 C25 C30 -123.42(14)
Os1 Ru2 C25 C30 -63.6(3)
Ru1 Ru2 C25 C30 24.3(2)
C24 C25 C26 C22 0.0
C30 C25 C26 C22 180.0
Ru2 C25 C26 C22 -64.3(3)
C24 C25 C26 C31 -180.0
C30 C25 C26 C31 0.0
Ru2 C25 C26 C31 115.7(3)
C24 C25 C26 Ru2 64.3(3)
C30 C25 C26 Ru2 -115.7(3)
C23 C22 C26 C25 0.0
C27 C22 C26 C25 180.0
Ru2 C22 C26 C25 66.1(3)
C23 C22 C26 C31 180.0
C27 C22 C26 C31 0.0
Ru2 C22 C26 C31 -113.9(3)
C23 C22 C26 Ru2 -66.1(3)
C27 C22 C26 Ru2 113.9(3)
C22 Ru2 C26 C25 -115.46(13)
C23 Ru2 C26 C25 -77.69(15)
C24 Ru2 C26 C25 -36.70(10)
Os1 Ru2 C26 C25 -73(8)
Ru1 Ru2 C26 C25 113.55(18)
C25 Ru2 C26 C22 115.46(13)
C23 Ru2 C26 C22 37.77(10)
C24 Ru2 C26 C22 78.77(15)
Os1 Ru2 C26 C22 42(8)
Ru1 Ru2 C26 C22 -130.99(19)
C22 Ru2 C26 C31 121.61(13)
C25 Ru2 C26 C31 -122.93(13)
C23 Ru2 C26 C31 159.38(5)
C24 Ru2 C26 C31 -159.62(5)
Os1 Ru2 C26 C31 164(8)
Ru1 Ru2 C26 C31 -9.38(19)
C26A C22A C23A C24A 0.0
C27A C22A C23A C24A 180.0
C26A C22A C23A C28A 180.0
C27A C22A C23A C28A 0.0
C22A C23A C24A C25A 0.0
C28A C23A C24A C25A 180.0
C22A C23A C24A C29A 180.0
C28A C23A C24A C29A 0.0
C23A C24A C25A C26A 0.0
C29A C24A C25A C26A 180.0
C23A C24A C25A C30A 180.0
C29A C24A C25A C30A 0.0
C24A C25A C26A C22A 0.0
C30A C25A C26A C22A 180.0
C24A C25A C26A C31A 180.0
C30A C25A C26A C31A 0.0
C23A C22A C26A C25A 0.0
C27A C22A C26A C25A 180.0
C23A C22A C26A C31A 180.0
C27A C22A C26A C31A 0.0
